data_4021310
loop_
_publ_author_name
'Hongbin Li'
'Hua Yang'
'Jeffrey L. Petersen'
'Kung K. Wang'

_publ_section_title
;
 Biradicals/Zwitterions from Thermolysis of Enyne-Isocyanates.
 Application to the Synthesis of 2(1H)-Pyridones,
 Benzofuro[3,2-c]pyridin-1(2H)-ones,
 2,5-Dihydro-1H-pyrido[4,3-b]indol-1-ones, and Related Compounds.
;
_journal_name_full 'Journal of Organic Chemistry'
_journal_page_first 4500
_journal_page_last 4508
_journal_paper_doi 10.1021/jo049716t
_journal_volume 69
_journal_year 2004
_chemical_formula_sum 'C15 H14 N2 O'
_chemical_formula_weight 238.28
_space_group_IT_number 14
_symmetry_cell_setting monoclinic
_symmetry_space_group_name_Hall '-P 2yn'
_symmetry_space_group_name_H-M 'P 1 21/n 1'
_cell_angle_alpha 90.00
_cell_angle_beta 96.005(2)
_cell_angle_gamma 90.00
_cell_formula_units_Z 4
_cell_length_a 7.9287(7)
_cell_length_b 7.6930(7)
_cell_length_c 19.2741(18)
_cell_measurement_temperature 295(2)
_cell_volume 1169.18(18)
_diffrn_ambient_temperature 295(2)
_exptl_crystal_density_diffrn 1.354
_cod_original_sg_symbol_H-M 'P 21/n'
_cod_database_code 4021310

loop_
_symmetry_equiv_pos_as_xyz
'x, y, z'
'-x+1/2, y+1/2, -z+1/2'
'-x, -y, -z'
'x-1/2, -y-1/2, z-1/2'

loop_
_atom_site_label
_atom_site_type_symbol
_atom_site_fract_x
_atom_site_fract_y
_atom_site_fract_z
_atom_site_U_iso_or_equiv
_atom_site_adp_type
_atom_site_occupancy
_atom_site_symmetry_multiplicity
_atom_site_calc_flag
_atom_site_refinement_flags
_atom_site_disorder_assembly
_atom_site_disorder_group
O1 O 0.59651(17) -0.38700(15) -0.06783(7) 0.0543(4) Uani 1 1 d . . .
N1 N 0.58714(18) -0.30916(17) 0.04607(7) 0.0415(4) Uani 1 1 d . . .
H1 H 0.5390 -0.4065 0.0537 0.050 Uiso 1 1 calc R . .
N2 N 0.81150(18) 0.15134(17) 0.00412(8) 0.0413(4) Uani 1 1 d . . .
C1 C 0.6167(2) -0.1955(2) 0.10038(9) 0.0377(4) Uani 1 1 d . A .
C2 C 0.5705(2) -0.2319(2) 0.17161(9) 0.0479(5) Uani 1 1 d . . .
H2A H 0.6171 -0.3420 0.1890 0.058 Uiso 1 1 calc R . .
H2B H 0.4484 -0.2336 0.1724 0.058 Uiso 1 1 calc R . .
C3 C 0.6508(3) -0.0793(2) 0.21432(10) 0.0551(5) Uani 1 1 d . . .
H3A H 0.7520 -0.1174 0.2429 0.066 Uiso 1 1 calc R . .
H3B H 0.5716 -0.0329 0.2447 0.066 Uiso 1 1 calc R . .
C4 C 0.6960(3) 0.0604(2) 0.16218(10) 0.0480(5) Uani 1 1 d . A .
H4A H 0.6144 0.1547 0.1594 0.058 Uiso 1 1 calc R . .
H4B H 0.8084 0.1072 0.1753 0.058 Uiso 1 1 calc R . .
C5 C 0.6891(2) -0.0366(2) 0.09410(9) 0.0379(4) Uani 1 1 d . . .
C6 C 0.7366(2) 0.00384(19) 0.02749(9) 0.0359(4) Uani 1 1 d . A .
C7 C 0.7111(2) -0.11422(19) -0.02796(9) 0.0369(4) Uani 1 1 d . . .
C8 C 0.6298(2) -0.2771(2) -0.02020(9) 0.0399(4) Uani 1 1 d . A .
C9 C 0.7733(2) -0.0359(2) -0.08767(9) 0.0384(4) Uani 1 1 d . A .
C10 C 0.7820(2) -0.0870(2) -0.15658(10) 0.0484(5) Uani 1 1 d . . .
H10 H 0.7437 -0.1961 -0.1719 0.058 Uiso 1 1 calc R A .
C11 C 0.8487(3) 0.0275(3) -0.20185(11) 0.0560(5) Uani 1 1 d . A .
H11 H 0.8542 -0.0047 -0.2481 0.067 Uiso 1 1 calc R . .
C12 C 0.9076(3) 0.1907(3) -0.17905(11) 0.0580(6) Uani 1 1 d . . .
H12 H 0.9517 0.2653 -0.2105 0.070 Uiso 1 1 calc R A .
C13 C 0.9023(2) 0.2443(2) -0.11106(11) 0.0512(5) Uani 1 1 d . A .
H13 H 0.9424 0.3530 -0.0961 0.061 Uiso 1 1 calc R . .
C14 C 0.8345(2) 0.1295(2) -0.06591(10) 0.0411(4) Uani 1 1 d . A .
C15 C 0.8565(3) 0.3083(2) 0.04383(11) 0.0537(5) Uani 0.70(3) 1 d P A 1
H15A H 0.8008 0.3083 0.0857 0.081 Uiso 0.70(3) 1 calc PR A 1
H15B H 0.8215 0.4083 0.0162 0.081 Uiso 0.70(3) 1 calc PR A 1
H15C H 0.9771 0.3118 0.0558 0.081 Uiso 0.70(3) 1 calc PR A 1
C15' C 0.8565(3) 0.3083(2) 0.04383(11) 0.0537(5) Uani 0.30(3) 1 d P A 2
H15D H 0.9279 0.2786 0.0855 0.081 Uiso 0.30(3) 1 calc PR A 2
H15E H 0.7554 0.3637 0.0562 0.081 Uiso 0.30(3) 1 calc PR A 2
H15F H 0.9161 0.3862 0.0161 0.081 Uiso 0.30(3) 1 calc PR A 2

loop_
_atom_site_aniso_label
_atom_site_aniso_U_11
_atom_site_aniso_U_22
_atom_site_aniso_U_33
_atom_site_aniso_U_23
_atom_site_aniso_U_13
_atom_site_aniso_U_12
O1 0.0778(10) 0.0378(6) 0.0476(8) -0.0064(6) 0.0083(7) -0.0143(6)
N1 0.0492(9) 0.0295(7) 0.0456(10) 0.0018(6) 0.0044(7) -0.0059(6)
N2 0.0446(9) 0.0323(7) 0.0460(10) 0.0006(6) 0.0002(7) -0.0059(6)
C1 0.0376(10) 0.0354(8) 0.0396(10) 0.0021(8) 0.0012(8) 0.0032(7)
C2 0.0512(12) 0.0470(10) 0.0452(12) 0.0070(9) 0.0029(9) 0.0036(9)
C3 0.0646(14) 0.0556(11) 0.0452(12) -0.0013(9) 0.0066(10) 0.0003(10)
C4 0.0536(12) 0.0433(9) 0.0459(11) -0.0054(9) -0.0014(9) 0.0014(9)
C5 0.0388(10) 0.0346(8) 0.0394(11) 0.0000(7) -0.0009(8) 0.0036(7)
C6 0.0334(9) 0.0292(8) 0.0440(11) 0.0025(7) -0.0010(8) 0.0008(7)
C7 0.0374(10) 0.0311(8) 0.0416(10) 0.0016(7) 0.0016(8) 0.0009(7)
C8 0.0439(10) 0.0329(8) 0.0420(11) -0.0010(8) 0.0010(8) -0.0007(7)
C9 0.0361(10) 0.0354(8) 0.0434(11) 0.0037(8) 0.0030(8) 0.0027(7)
C10 0.0513(12) 0.0460(9) 0.0482(12) -0.0006(9) 0.0055(9) 0.0034(9)
C11 0.0576(13) 0.0630(12) 0.0495(13) 0.0052(10) 0.0157(10) 0.0077(10)
C12 0.0536(13) 0.0607(12) 0.0618(15) 0.0181(11) 0.0157(10) -0.0015(10)
C13 0.0464(11) 0.0439(9) 0.0632(14) 0.0101(9) 0.0052(9) -0.0076(9)
C14 0.0370(10) 0.0385(9) 0.0471(11) 0.0044(8) 0.0012(8) 0.0002(8)
C15 0.0608(13) 0.0332(9) 0.0655(14) -0.0036(9) -0.0008(10) -0.0065(9)
C15' 0.0608(13) 0.0332(9) 0.0655(14) -0.0036(9) -0.0008(10) -0.0065(9)

loop_
_geom_bond_atom_site_label_1
_geom_bond_atom_site_label_2
_geom_bond_distance
_geom_bond_site_symmetry_2
_geom_bond_publ_flag
O1 C8 1.2558(19) . ?
N1 C1 1.365(2) . ?
N1 C8 1.378(2) . ?
N2 C6 1.378(2) . ?
N2 C14 1.391(2) . ?
N2 C15 1.454(2) . ?
C1 C5 1.362(2) . ?
C1 C2 1.484(2) . ?
C2 C3 1.533(3) . ?
C3 C4 1.539(3) . ?
C4 C5 1.505(2) . ?
C5 C6 1.410(2) . ?
C6 C7 1.401(2) . ?
C7 C8 1.424(2) . ?
C7 C9 1.431(2) . ?
C9 C10 1.394(3) . ?
C9 C14 1.410(2) . ?
C10 C11 1.383(3) . ?
C11 C12 1.394(3) . ?
C12 C13 1.379(3) . ?
C13 C14 1.387(3) . ?
